data_7051289
loop_
_publ_author_name
'Gaw, Kirsty G.'
'Smith, Martin B.'
'Slawin, Alexandra M. Z.'

_publ_section_title
;
 Molybdenum(0), ruthenium(II), palladium(II), platinum(II), copper(I)
 and gold(I) complexes of a new methoxy functionalised
 bis(phosphino)amine: synthesis and structure
;
_journal_issue 6
_journal_name_full 'New Journal of Chemistry'
_journal_page_first 429
_journal_paper_doi 10.1039/b001458n
_journal_volume 24
_journal_year 2000
_chemical_formula_analytical 'C62 H54 Cu F6 N2 O2 P5'
_chemical_formula_moiety 'C62 H54 Cu N2 O2 P4'.F6 P'
_chemical_formula_structural 'C62 H54 Cu F6 N2 O2 P5'
_chemical_formula_sum 'C62 H54 Cu F6 N2 O2 P5'
_chemical_formula_weight 1191.46
_chemical_melting_point ?
_space_group_IT_number 14
_symmetry_cell_setting monoclinic
_symmetry_space_group_name_Hall '-P 2ybc'
_symmetry_space_group_name_H-M 'P 1 21/c 1'
_atom_sites_solution_hydrogens geom
_atom_sites_solution_primary direct
_atom_sites_solution_secondary difmap
_audit_creation_method SHELXL
_cell_angle_alpha 90.00
_cell_angle_beta 94.3930(10)
_cell_angle_gamma 90.00
_cell_formula_units_Z 4
_cell_length_a 11.1500(2)
_cell_length_b 30.8735(4)
_cell_length_c 17.2571(3)
_cell_measurement_reflns_used 75
_cell_measurement_temperature 293(2)
_cell_measurement_theta_max 168
_cell_measurement_theta_min 12
_cell_volume 5923.12(17)
_computing_cell_refinement SMART/SAINT
_computing_data_collection SMART
_computing_data_reduction SAINT
_computing_molecular_graphics SHELXTL
_computing_publication_material SHELXTL
_computing_structure_refinement 'SHELXL-93 (Sheldrick, 1993)'
_computing_structure_solution 'SHELXS-86 (Sheldrick, 1990)'
_diffrn_ambient_temperature 293(2)
_diffrn_measurement_device SMART
_diffrn_measurement_method CCD
_diffrn_radiation_monochromator graphite
_diffrn_radiation_source 'fine-focus sealed tube'
_diffrn_radiation_type MoK\a
_diffrn_radiation_wavelength 0.71073
_diffrn_reflns_av_R_equivalents 0.0718
_diffrn_reflns_av_sigmaI/netI 0.1236
_diffrn_reflns_limit_h_max 14
_diffrn_reflns_limit_h_min -10
_diffrn_reflns_limit_k_max 40
_diffrn_reflns_limit_k_min -38
_diffrn_reflns_limit_l_max 22
_diffrn_reflns_limit_l_min -16
_diffrn_reflns_number 35606
_diffrn_reflns_theta_max 28.27
_diffrn_reflns_theta_min 1.32
_diffrn_standards_decay_% -
_diffrn_standards_interval_count -
_diffrn_standards_interval_time -
_diffrn_standards_number -
_exptl_absorpt_coefficient_mu 0.567
_exptl_absorpt_correction_T_max 1.000000
_exptl_absorpt_correction_T_min 0.619494
_exptl_absorpt_correction_type sadabs
_exptl_crystal_colour colourless
_exptl_crystal_density_diffrn 1.336
_exptl_crystal_density_meas ?
_exptl_crystal_density_method -
_exptl_crystal_description block
_exptl_crystal_F_000 2456
_exptl_crystal_size_max 0.16
_exptl_crystal_size_mid 0.15
_exptl_crystal_size_min 0.15
_refine_diff_density_max 0.373
_refine_diff_density_min -0.296
_refine_diff_density_rms 0.060
_refine_ls_extinction_coef 0.0016(3)
_refine_ls_extinction_expression Fc^*^=kFc[1+0.001xFc^2^\l^3^/sin(2\q)]^-1/4^
_refine_ls_extinction_method SHELXL
_refine_ls_goodness_of_fit_all 0.963
_refine_ls_goodness_of_fit_obs 1.010
_refine_ls_hydrogen_treatment riding
_refine_ls_matrix_type full
_refine_ls_number_parameters 704
_refine_ls_number_reflns 13840
_refine_ls_number_restraints 0
_refine_ls_restrained_S_all 1.032
_refine_ls_restrained_S_obs 1.010
_refine_ls_R_factor_all 0.1745
_refine_ls_R_factor_obs 0.0578
_refine_ls_shift/esd_max 0.049
_refine_ls_shift/esd_mean 0.003
_refine_ls_structure_factor_coef Fsqd
_refine_ls_weighting_details 'w=1/[\s^2^(Fo^2^)+(0.0872P)^2^+0.0000P] where P=(Fo^2^+2Fc^2^)/3'
_refine_ls_weighting_scheme calc
_refine_ls_wR_factor_all 0.2015
_refine_ls_wR_factor_obs 0.1269
_reflns_number_observed 5978
_reflns_number_total 13891
_reflns_observed_criterion >2sigma(I)
_cod_data_source_file b001458n.txt
_cod_data_source_block 12
_cod_depositor_comments
;
The following automatic conversions were performed:
'_symmetry_cell_setting' value 'Monoclinic' changed to 'monoclinic'
according to '/home/adriana/struct/CIF-dictionaries/cif_core.dic'
dictionary named 'cif_core.dic' version 2.4.1 from 2010-06-29.

Automatic conversion script
Id: cif_fix_enum 1555 2011-01-17 13:19:09Z saulius 

The following automatic conversions were performed:

'_chemical_melting_point' value '-' was changed to '?' - the value is
undefined or not given.

Automatic conversion script
Id: cif_fix_values 1569 2011-02-09 13:29:24Z adriana 

The following automatic conversions were performed:

'_exptl_crystal_density_meas' value '-' was changed to '?' - the
value is perceived as not measured.

Automatic conversion script
Id: cif_fix_values 3008 2015-01-20 13:52:24Z robertas 

The following automatic conversions were performed:

'_refine_ls_weighting_scheme' value 'calc
w=1/[\s^2^(Fo^2^)+(0.0872P)^2^+0.0000P] where P=(Fo^2^+2Fc^2^)/3' was
changed to 'calc'. New tag '_refine_ls_weighting_details' was
created. The value of the new tag was set to
'w=1/[\s^2^(Fo^2^)+(0.0872P)^2^+0.0000P] where P=(Fo^2^+2Fc^2^)/3'.

Automatic conversion script
Id: cif_fix_values 3143 2015-03-26 13:38:13Z robertas 
;
_cod_original_cell_volume 5923.1(2)
_cod_original_sg_symbol_H-M P2(1)/c
_cod_database_code 7051289

loop_
_symmetry_equiv_pos_as_xyz
'x, y, z'
'-x, y+1/2, -z+1/2'
'-x, -y, -z'
'x, -y-1/2, z-1/2'

loop_
_atom_site_aniso_label
_atom_site_aniso_U_11
_atom_site_aniso_U_22
_atom_site_aniso_U_33
_atom_site_aniso_U_23
_atom_site_aniso_U_13
_atom_site_aniso_U_12
Cu1 0.0527(3) 0.0495(3) 0.0354(3) -0.0087(2) -0.0015(2) -0.0009(2)
P1 0.0459(7) 0.0484(6) 0.0347(6) -0.0064(5) 0.0017(5) -0.0017(5)
N1 0.041(2) 0.051(2) 0.034(2) -0.008(2) -0.004(2) 0.004(2)
P2 0.0446(7) 0.0523(7) 0.0401(6) -0.0079(5) -0.0029(5) 0.0050(5)
C1 0.048(3) 0.057(3) 0.030(2) -0.008(2) 0.000(2) 0.004(2)
C2 0.058(3) 0.073(3) 0.084(4) 0.005(3) 0.014(3) 0.011(3)
C3 0.068(4) 0.109(5) 0.086(4) 0.007(4) 0.012(3) 0.036(4)
C4 0.100(5) 0.071(4) 0.063(4) 0.008(3) 0.000(3) 0.029(3)
C5 0.086(4) 0.068(3) 0.065(4) 0.019(3) -0.008(3) 0.000(3)
C6 0.054(3) 0.063(3) 0.066(3) 0.014(3) -0.003(2) -0.001(2)
C7 0.052(3) 0.059(3) 0.042(3) -0.004(2) 0.007(2) 0.000(2)
C8 0.093(4) 0.064(3) 0.049(3) -0.004(3) 0.017(3) 0.004(3)
C9 0.100(5) 0.093(4) 0.059(4) -0.001(3) 0.029(3) 0.016(4)
C10 0.109(5) 0.121(6) 0.070(4) 0.021(4) 0.041(4) -0.005(4)
C11 0.129(5) 0.085(4) 0.075(4) 0.008(4) 0.024(4) -0.034(4)
C12 0.091(4) 0.070(3) 0.060(3) -0.012(3) 0.018(3) -0.018(3)
C13 0.047(3) 0.072(3) 0.050(3) -0.011(2) 0.006(2) -0.002(2)
C14 0.079(4) 0.081(4) 0.107(5) -0.010(4) 0.048(4) -0.004(3)
C15 0.134(6) 0.097(5) 0.137(7) -0.014(5) 0.081(5) -0.028(5)
C16 0.113(6) 0.140(7) 0.147(8) -0.023(6) 0.061(5) -0.050(6)
C17 0.060(4) 0.181(8) 0.129(7) -0.021(6) 0.033(4) -0.003(5)
C18 0.056(4) 0.105(4) 0.102(5) -0.001(4) 0.017(3) 0.015(3)
C19 0.065(3) 0.066(3) 0.048(3) -0.010(2) -0.007(2) 0.012(3)
C20 0.072(4) 0.096(4) 0.067(4) -0.017(3) -0.026(3) 0.020(3)
C21 0.100(5) 0.145(7) 0.091(5) 0.003(5) -0.041(4) 0.044(5)
C22 0.159(8) 0.130(7) 0.125(7) 0.023(6) -0.042(6) 0.062(6)
C23 0.187(9) 0.092(5) 0.112(6) 0.014(5) -0.029(6) 0.045(5)
C24 0.111(5) 0.072(4) 0.074(4) 0.006(3) -0.022(3) 0.013(3)
C25 0.036(2) 0.066(3) 0.037(2) -0.011(2) -0.001(2) 0.004(2)
C26 0.053(3) 0.075(3) 0.043(3) -0.007(3) 0.000(2) 0.001(2)
C27 0.072(4) 0.124(5) 0.038(3) -0.011(3) -0.003(3) 0.013(3)
C28 0.062(4) 0.128(6) 0.062(4) -0.042(4) -0.006(3) -0.004(4)
C29 0.068(4) 0.098(4) 0.073(4) -0.039(4) -0.003(3) -0.015(3)
C30 0.049(3) 0.072(3) 0.055(3) -0.018(3) -0.003(2) -0.003(2)
O26 0.100(3) 0.080(2) 0.050(2) 0.015(2) -0.004(2) 0.003(2)
C261 0.150(6) 0.124(5) 0.071(4) 0.046(4) -0.001(4) 0.009(5)
P3 0.0566(7) 0.0420(6) 0.0397(6) -0.0038(5) -0.0068(5) 0.0031(5)
N3 0.063(2) 0.050(2) 0.036(2) -0.009(2) -0.004(2) -0.006(2)
P4 0.0581(7) 0.0504(7) 0.0344(6) -0.0038(5) -0.0011(5) -0.0033(5)
C31 0.083(4) 0.069(3) 0.053(3) -0.020(3) -0.022(3) 0.027(3)
C32 0.078(4) 0.130(5) 0.100(5) -0.054(4) -0.022(4) 0.042(4)
C33 0.112(6) 0.227(11) 0.155(9) -0.115(9) -0.070(6) 0.102(8)
C34 0.237(15) 0.182(11) 0.197(14) -0.114(10) -0.133(12) 0.161(12)
C35 0.284(15) 0.101(6) 0.144(9) -0.011(6) -0.084(9) 0.118(9)
C36 0.162(6) 0.065(4) 0.087(5) 0.003(3) -0.025(4) 0.041(4)
C37 0.069(3) 0.059(3) 0.052(3) 0.019(2) -0.013(3) -0.008(3)
C38 0.055(3) 0.081(4) 0.088(4) 0.030(3) -0.001(3) 0.006(3)
C39 0.064(5) 0.163(8) 0.136(7) 0.066(6) 0.015(4) 0.017(5)
C40 0.076(6) 0.208(13) 0.187(12) 0.088(10) -0.037(6) -0.061(7)
C41 0.144(9) 0.134(8) 0.163(10) 0.042(7) -0.044(7) -0.080(7)
C42 0.104(5) 0.078(4) 0.094(5) 0.013(3) -0.019(4) -0.037(4)
C43 0.064(3) 0.051(3) 0.040(3) 0.006(2) -0.001(2) -0.004(2)
C44 0.111(5) 0.072(4) 0.056(3) -0.007(3) -0.018(3) 0.018(3)
C45 0.113(5) 0.099(5) 0.071(4) 0.018(4) -0.028(4) 0.014(4)
C46 0.073(4) 0.092(5) 0.091(5) 0.024(4) 0.002(4) 0.016(3)
C47 0.082(4) 0.073(4) 0.089(5) 0.006(3) 0.028(4) 0.013(3)
C48 0.064(3) 0.067(3) 0.052(3) -0.003(3) 0.009(2) 0.004(3)
C49 0.058(3) 0.062(3) 0.042(3) -0.005(2) 0.002(2) 0.003(2)
C50 0.082(4) 0.146(6) 0.051(3) -0.010(4) 0.011(3) -0.033(4)
C51 0.113(6) 0.140(6) 0.052(4) -0.011(4) 0.027(4) -0.023(4)
C52 0.079(5) 0.152(6) 0.073(5) 0.002(4) 0.024(4) 0.019(4)
C53 0.065(4) 0.199(8) 0.093(6) -0.017(5) 0.010(4) 0.001(4)
C54 0.073(4) 0.163(6) 0.055(4) -0.012(4) 0.009(3) 0.012(4)
C55 0.080(4) 0.053(3) 0.038(3) -0.004(2) -0.009(3) -0.012(3)
C56 0.083(4) 0.067(3) 0.053(3) -0.003(3) -0.011(3) -0.011(3)
C57 0.113(5) 0.112(5) 0.073(4) -0.009(4) -0.037(4) -0.024(4)
C58 0.165(8) 0.108(6) 0.076(5) -0.038(4) -0.021(5) -0.025(6)
C59 0.166(7) 0.096(5) 0.065(4) -0.035(4) 0.010(5) 0.001(5)
C60 0.109(4) 0.066(3) 0.053(3) -0.020(3) 0.006(3) 0.002(3)
O56 0.072(3) 0.106(3) 0.082(3) -0.002(2) -0.019(2) 0.014(2)
C561 0.080(5) 0.249(11) 0.167(8) -0.025(8) -0.042(5) 0.041(6)
P5 0.0822(11) 0.0756(10) 0.0786(11) -0.0122(9) 0.0104(8) -0.0219(8)
F1 0.157(4) 0.157(4) 0.130(4) -0.072(3) -0.017(3) 0.008(3)
F2 0.091(3) 0.137(3) 0.153(4) -0.036(3) 0.002(2) 0.011(2)
F3 0.170(4) 0.221(5) 0.147(4) 0.094(4) 0.007(3) -0.003(4)
F4 0.083(3) 0.154(4) 0.264(6) -0.055(4) 0.029(3) -0.009(3)
F5 0.128(4) 0.263(6) 0.276(8) -0.185(6) -0.039(4) -0.002(4)
F6 0.300(8) 0.149(4) 0.342(10) 0.123(6) 0.139(7) -0.027(5)

loop_
_atom_site_label
_atom_site_type_symbol
_atom_site_fract_x
_atom_site_fract_y
_atom_site_fract_z
_atom_site_U_iso_or_equiv
_atom_site_thermal_displace_type
_atom_site_occupancy
_atom_site_calc_flag
_atom_site_refinement_flags
_atom_site_disorder_group
Cu1 Cu 0.37321(5) 0.11599(2) 0.78278(3) 0.0461(2) Uani 1 d . .
P1 P 0.42116(10) 0.07151(4) 0.68272(6) 0.0430(3) Uani 1 d . .
N1 N 0.2712(3) 0.06630(10) 0.6529(2) 0.0422(8) Uani 1 d . .
P2 P 0.19409(10) 0.10045(4) 0.70994(7) 0.0460(3) Uani 1 d . .
C1 C 0.4820(4) 0.01729(13) 0.7006(2) 0.0450(10) Uani 1 d . .
C2 C 0.6036(4) 0.0101(2) 0.6977(3) 0.0711(15) Uani 1 d . .
H2A H 0.6528(4) 0.0322(2) 0.6818(3) 0.085 Uiso 1 calc R .
C3 C 0.6532(5) -0.0301(2) 0.7185(3) 0.088(2) Uani 1 d . .
H3A H 0.7354(5) -0.0346(2) 0.7165(3) 0.105 Uiso 1 calc R .
C4 C 0.5819(6) -0.0631(2) 0.7417(3) 0.078(2) Uani 1 d . .
H4A H 0.6150(6) -0.0900(2) 0.7545(3) 0.094 Uiso 1 calc R .
C5 C 0.4638(5) -0.0561(2) 0.7457(3) 0.0739(15) Uani 1 d . .
H5A H 0.4152(5) -0.0784(2) 0.7614(3) 0.089 Uiso 1 calc R .
C6 C 0.4133(4) -0.01616(15) 0.7270(3) 0.0613(13) Uani 1 d . .
H6A H 0.3318(4) -0.01173(15) 0.7322(3) 0.074 Uiso 1 calc R .
C7 C 0.4950(4) 0.08939(14) 0.5980(3) 0.0508(11) Uani 1 d . .
C8 C 0.5207(5) 0.0614(2) 0.5388(3) 0.0682(14) Uani 1 d . .
H8A H 0.5050(5) 0.0319(2) 0.5435(3) 0.082 Uiso 1 calc R .
C9 C 0.5694(5) 0.0768(2) 0.4730(3) 0.083(2) Uani 1 d . .
H9A H 0.5844(5) 0.0578(2) 0.4330(3) 0.100 Uiso 1 calc R .
C10 C 0.5959(6) 0.1201(2) 0.4663(4) 0.098(2) Uani 1 d . .
H10A H 0.6302(6) 0.1303(2) 0.4223(4) 0.118 Uiso 1 calc R .
C11 C 0.5717(6) 0.1482(2) 0.5243(4) 0.095(2) Uani 1 d . .
H11A H 0.5895(6) 0.1775(2) 0.5201(4) 0.114 Uiso 1 calc R .
C12 C 0.5200(5) 0.1325(2) 0.5899(3) 0.0730(15) Uani 1 d . .
H12A H 0.5022(5) 0.1517(2) 0.6288(3) 0.088 Uiso 1 calc R .
C13 C 0.0737(4) 0.0691(2) 0.7481(3) 0.0562(12) Uani 1 d . .
C14 C 0.0831(5) 0.0254(2) 0.7627(4) 0.087(2) Uani 1 d . .
H14A H 0.1502(5) 0.0106(2) 0.7478(4) 0.104 Uiso 1 calc R .
C15 C -0.0036(7) 0.0027(2) 0.7989(4) 0.119(3) Uani 1 d . .
H15A H 0.0041(7) -0.0270(2) 0.8060(4) 0.143 Uiso 1 calc R .
C16 C -0.0994(7) 0.0238(3) 0.8238(5) 0.131(3) Uani 1 d . .
H16A H -0.1568(7) 0.0087(3) 0.8494(5) 0.157 Uiso 1 calc R .
C17 C -0.1115(6) 0.0668(3) 0.8114(5) 0.122(3) Uani 1 d . .
H17A H -0.1777(6) 0.0812(3) 0.8286(5) 0.146 Uiso 1 calc R .
C18 C -0.0263(5) 0.0900(2) 0.7731(4) 0.087(2) Uani 1 d . .
H18A H -0.0367(5) 0.1195(2) 0.7644(4) 0.104 Uiso 1 calc R .
C19 C 0.1084(4) 0.1390(2) 0.6483(3) 0.0603(12) Uani 1 d . .
C20 C 0.0110(5) 0.1272(2) 0.5979(3) 0.080(2) Uani 1 d . .
H20A H -0.0143(5) 0.0985(2) 0.5953(3) 0.096 Uiso 1 calc R .
C21 C -0.0488(6) 0.1582(3) 0.5513(4) 0.115(2) Uani 1 d . .
H21A H -0.1122(6) 0.1501(3) 0.5161(4) 0.138 Uiso 1 calc R .
C22 C -0.0150(9) 0.2008(3) 0.5568(5) 0.141(3) Uani 1 d . .
H22A H -0.0564(9) 0.2215(3) 0.5262(5) 0.169 Uiso 1 calc R .
C23 C 0.0781(9) 0.2127(2) 0.6067(5) 0.132(3) Uani 1 d . .
H23A H 0.1004(9) 0.2417(2) 0.6102(5) 0.159 Uiso 1 calc R .
C24 C 0.1409(6) 0.1822(2) 0.6527(3) 0.087(2) Uani 1 d . .
H24A H 0.2053(6) 0.1908(2) 0.6867(3) 0.104 Uiso 1 calc R .
C25 C 0.2255(3) 0.04695(15) 0.5799(2) 0.0466(10) Uani 1 d . .
C26 C 0.2162(4) 0.0717(2) 0.5125(3) 0.0575(12) Uani 1 d . .
C27 C 0.1702(5) 0.0527(2) 0.4427(3) 0.078(2) Uani 1 d . .
H27A H 0.1605(5) 0.0692(2) 0.3977(3) 0.094 Uiso 1 calc R .
C28 C 0.1396(5) 0.0099(2) 0.4407(4) 0.084(2) Uani 1 d . .
H28A H 0.1103(5) -0.0025(2) 0.3939(4) 0.101 Uiso 1 calc R .
C29 C 0.1513(5) -0.0152(2) 0.5067(4) 0.080(2) Uani 1 d . .
H29A H 0.1313(5) -0.0444(2) 0.5045(4) 0.096 Uiso 1 calc R .
C30 C 0.1929(4) 0.0036(2) 0.5763(3) 0.0591(12) Uani 1 d . .
H30A H 0.1993(4) -0.0131(2) 0.6214(3) 0.071 Uiso 1 calc R .
O26 O 0.2526(3) 0.11347(12) 0.5203(2) 0.0771(10) Uani 1 d . .
C261 C 0.2431(7) 0.1407(2) 0.4518(4) 0.116(2) Uani 1 d . .
H26A H 0.2718(7) 0.1693(2) 0.4653(4) 0.173 Uiso 1 calc R .
H26B H 0.1606(7) 0.1423(2) 0.4316(4) 0.173 Uiso 1 calc R .
H26C H 0.2907(7) 0.1287(2) 0.4131(4) 0.173 Uiso 1 calc R .
P3 P 0.45004(11) 0.18116(3) 0.82701(6) 0.0466(3) Uani 1 d . .
N3 N 0.4560(3) 0.16300(11) 0.9205(2) 0.0498(9) Uani 1 d . .
P4 P 0.40738(11) 0.11010(4) 0.91744(6) 0.0479(3) Uani 1 d . .
C31 C 0.3488(5) 0.2275(2) 0.8231(3) 0.0698(15) Uani 1 d . .
C32 C 0.2390(6) 0.2232(2) 0.8544(4) 0.104(2) Uani 1 d . .
H32A H 0.2218(6) 0.1986(2) 0.8827(4) 0.125 Uiso 1 calc R .
C33 C 0.1545(8) 0.2562(4) 0.8428(6) 0.169(5) Uani 1 d . .
H33A H 0.0814(8) 0.2535(4) 0.8650(6) 0.202 Uiso 1 calc R .
C34 C 0.1751(14) 0.2918(5) 0.8006(9) 0.213(9) Uani 1 d . .
H34A H 0.1169(14) 0.3133(5) 0.7928(9) 0.256 Uiso 1 calc R .
C35 C 0.2798(12) 0.2953(3) 0.7708(6) 0.181(6) Uani 1 d . .
H35A H 0.2944(12) 0.3198(3) 0.7417(6) 0.218 Uiso 1 calc R .
C36 C 0.3708(7) 0.2639(2) 0.7806(4) 0.106(2) Uani 1 d . .
H36A H 0.4439(7) 0.2676(2) 0.7589(4) 0.128 Uiso 1 calc R .
C37 C 0.5970(5) 0.2027(2) 0.8115(3) 0.0608(13) Uani 1 d . .
C38 C 0.6703(5) 0.1783(2) 0.7670(3) 0.075(2) Uani 1 d . .
H38A H 0.6439(5) 0.1516(2) 0.7477(3) 0.090 Uiso 1 calc R .
C39 C 0.7837(6) 0.1938(3) 0.7509(5) 0.121(3) Uani 1 d . .
H39A H 0.8318(6) 0.1782(3) 0.7191(5) 0.145 Uiso 1 calc R .
C40 C 0.8224(8) 0.2325(4) 0.7831(7) 0.159(5) Uani 1 d . .
H40A H 0.8980(8) 0.2429(4) 0.7733(7) 0.191 Uiso 1 calc R .
C41 C 0.7525(10) 0.2560(3) 0.8291(6) 0.150(4) Uani 1 d . .
H41A H 0.7810(10) 0.2819(3) 0.8506(6) 0.180 Uiso 1 calc R .
C42 C 0.6404(6) 0.2415(2) 0.8437(4) 0.094(2) Uani 1 d . .
H42A H 0.5932(6) 0.2576(2) 0.8752(4) 0.112 Uiso 1 calc R .
C43 C 0.5256(4) 0.07562(14) 0.9628(3) 0.0520(11) Uani 1 d . .
C44 C 0.5828(5) 0.0812(2) 1.0359(3) 0.081(2) Uani 1 d . .
H44A H 0.5602(5) 0.1040(2) 1.0668(3) 0.097 Uiso 1 calc R .
C45 C 0.6730(6) 0.0534(2) 1.0637(4) 0.096(2) Uani 1 d . .
H45A H 0.7121(6) 0.0579(2) 1.1126(4) 0.115 Uiso 1 calc R .
C46 C 0.7047(5) 0.0193(2) 1.0188(4) 0.086(2) Uani 1 d . .
H46A H 0.7661(5) 0.0007(2) 1.0371(4) 0.103 Uiso 1 calc R .
C47 C 0.6470(5) 0.0126(2) 0.9481(4) 0.080(2) Uani 1 d . .
H47A H 0.6672(5) -0.0112(2) 0.9186(4) 0.096 Uiso 1 calc R .
C48 C 0.5588(4) 0.0406(2) 0.9195(3) 0.0608(13) Uani 1 d . .
H48A H 0.5209(4) 0.0359(2) 0.8703(3) 0.073 Uiso 1 calc R .
C49 C 0.2863(4) 0.10694(14) 0.9824(3) 0.0542(12) Uani 1 d . .
C50 C 0.2924(5) 0.1148(2) 1.0598(3) 0.093(2) Uani 1 d . .
H50A H 0.3663(5) 0.1222(2) 1.0851(3) 0.111 Uiso 1 calc R .
C51 C 0.1928(7) 0.1123(2) 1.1027(4) 0.101(2) Uani 1 d . .
H51A H 0.1998(7) 0.1205(2) 1.1547(4) 0.121 Uiso 1 calc R .
C52 C 0.0875(6) 0.0986(2) 1.0711(4) 0.100(2) Uani 1 d . .
H52A H 0.0210(6) 0.0972(2) 1.1004(4) 0.120 Uiso 1 calc R .
C53 C 0.0784(6) 0.0865(3) 0.9949(4) 0.119(3) Uani 1 d . .
H53A H 0.0067(6) 0.0752(3) 0.9723(4) 0.143 Uiso 1 calc R .
C54 C 0.1784(5) 0.0913(2) 0.9506(3) 0.097(2) Uani 1 d . .
H54A H 0.1712(5) 0.0836(2) 0.8983(3) 0.116 Uiso 1 calc R .
C55 C 0.5012(5) 0.18806(14) 0.9867(3) 0.0576(12) Uani 1 d . .
C56 C 0.6221(5) 0.1871(2) 1.0111(3) 0.0687(14) Uani 1 d . .
C57 C 0.6636(7) 0.2118(2) 1.0764(4) 0.102(2) Uani 1 d . .
H57A H 0.7442(7) 0.2106(2) 1.0946(4) 0.122 Uiso 1 calc R .
C58 C 0.5874(9) 0.2370(2) 1.1122(4) 0.118(3) Uani 1 d . .
H58A H 0.6165(9) 0.2534(2) 1.1548(4) 0.142 Uiso 1 calc R .
C59 C 0.4683(8) 0.2392(2) 1.0880(4) 0.109(2) Uani 1 d . .
H59A H 0.4173(8) 0.2572(2) 1.1134(4) 0.131 Uiso 1 calc R .
C60 C 0.4231(5) 0.2143(2) 1.0248(3) 0.076(2) Uani 1 d . .
H60A H 0.3417(5) 0.2152(2) 1.0084(3) 0.091 Uiso 1 calc R .
O56 O 0.6929(3) 0.16235(13) 0.9692(2) 0.0881(12) Uani 1 d . .
C561 C 0.8186(6) 0.1603(3) 0.9913(5) 0.168(4) Uani 1 d . .
H56A H 0.8567(6) 0.1414(3) 0.9564(5) 0.252 Uiso 1 calc R .
H56B H 0.8310(6) 0.1492(3) 1.0433(5) 0.252 Uiso 1 calc R .
H56C H 0.8528(6) 0.1887(3) 0.9891(5) 0.252 Uiso 1 calc R .
P5 P 0.88500(14) 0.12143(5) 1.27792(10) 0.0786(5) Uani 1 d . .
F1 F 0.9259(4) 0.15329(15) 1.3436(3) 0.149(2) Uani 1 d . .
F2 F 1.0202(3) 0.10699(12) 1.2735(3) 0.1275(14) Uani 1 d . .
F3 F 0.9074(4) 0.1590(2) 1.2214(3) 0.180(2) Uani 1 d . .
F4 F 0.7530(3) 0.1373(2) 1.2805(3) 0.166(2) Uani 1 d . .
F5 F 0.8485(4) 0.0911(2) 1.2087(4) 0.225(3) Uani 1 d . .
F6 F 0.8639(6) 0.0853(2) 1.3329(5) 0.257(4) Uani 1 d . .

loop_
_atom_type_symbol
_atom_type_description
_atom_type_scat_dispersion_real
_atom_type_scat_dispersion_imag
_atom_type_scat_source
C C 0.0033 0.0016 'International Tables Vol C Tables 4.2.6.8 and 6.1.1.4'
H H 0.0000 0.0000 'International Tables Vol C Tables 4.2.6.8 and 6.1.1.4'
N N 0.0061 0.0033 'International Tables Vol C Tables 4.2.6.8 and 6.1.1.4'
O O 0.0106 0.0060 'International Tables Vol C Tables 4.2.6.8 and 6.1.1.4'
F F 0.0171 0.0103 'International Tables Vol C Tables 4.2.6.8 and 6.1.1.4'
P P 0.1023 0.0942 'International Tables Vol C Tables 4.2.6.8 and 6.1.1.4'
Cu Cu 0.3201 1.2651 'International Tables Vol C Tables 4.2.6.8 and 6.1.1.4'

loop_
_geom_angle_atom_site_label_1
_geom_angle_atom_site_label_2
_geom_angle_atom_site_label_3
_geom_angle
_geom_angle_site_symmetry_1
_geom_angle_site_symmetry_3
_geom_angle_publ_flag
P3 Cu1 P1 132.12(5) . . ?
P3 Cu1 P2 130.06(5) . . ?
P1 Cu1 P2 73.19(4) . . ?
P3 Cu1 P4 73.06(4) . . ?
P1 Cu1 P4 132.18(5) . . ?
P2 Cu1 P4 126.16(5) . . ?
N1 P1 C7 106.1(2) . . ?
N1 P1 C1 107.8(2) . . ?
C7 P1 C1 103.3(2) . . ?
N1 P1 Cu1 90.21(11) . . ?
C7 P1 Cu1 124.60(15) . . ?
C1 P1 Cu1 121.73(13) . . ?
C25 N1 P2 126.4(3) . . ?
C25 N1 P1 124.5(3) . . ?
P2 N1 P1 106.8(2) . . ?
N1 P2 C19 109.3(2) . . ?
N1 P2 C13 107.2(2) . . ?
C19 P2 C13 101.0(2) . . ?
N1 P2 Cu1 89.41(11) . . ?
C19 P2 Cu1 124.9(2) . . ?
C13 P2 Cu1 122.7(2) . . ?
C2 C1 C6 117.5(4) . . ?
C2 C1 P1 119.7(3) . . ?
C6 C1 P1 122.2(3) . . ?
C1 C2 C3 120.4(5) . . ?
C4 C3 C2 120.5(5) . . ?
C5 C4 C3 119.4(5) . . ?
C4 C5 C6 120.9(5) . . ?
C5 C6 C1 121.1(5) . . ?
C12 C7 C8 118.4(4) . . ?
C12 C7 P1 119.1(4) . . ?
C8 C7 P1 122.4(4) . . ?
C9 C8 C7 120.5(5) . . ?
C10 C9 C8 120.3(5) . . ?
C11 C10 C9 119.9(5) . . ?
C10 C11 C12 119.5(5) . . ?
C7 C12 C11 121.4(5) . . ?
C14 C13 C18 116.8(5) . . ?
C14 C13 P2 122.7(4) . . ?
C18 C13 P2 120.0(4) . . ?
C13 C14 C15 122.3(5) . . ?
C16 C15 C14 120.0(7) . . ?
C15 C16 C17 119.6(7) . . ?
C16 C17 C18 121.1(7) . . ?
C13 C18 C17 120.2(6) . . ?
C24 C19 C20 118.4(5) . . ?
C24 C19 P2 118.4(4) . . ?
C20 C19 P2 123.2(4) . . ?
C19 C20 C21 120.1(6) . . ?
C22 C21 C20 120.3(7) . . ?
C23 C22 C21 120.2(7) . . ?
C22 C23 C24 120.6(7) . . ?
C19 C24 C23 120.4(6) . . ?
C30 C25 C26 119.4(4) . . ?
C30 C25 N1 120.6(4) . . ?
C26 C25 N1 120.0(4) . . ?
O26 C26 C27 124.8(5) . . ?
O26 C26 C25 116.0(4) . . ?
C27 C26 C25 119.2(5) . . ?
C28 C27 C26 120.2(5) . . ?
C27 C28 C29 121.1(5) . . ?
C28 C29 C30 119.2(5) . . ?
C29 C30 C25 120.8(5) . . ?
C26 O26 C261 118.0(4) . . ?
N3 P3 C37 106.9(2) . . ?
N3 P3 C31 105.8(2) . . ?
C37 P3 C31 105.8(3) . . ?
N3 P3 Cu1 90.75(12) . . ?
C37 P3 Cu1 126.4(2) . . ?
C31 P3 Cu1 117.5(2) . . ?
C55 N3 P3 124.1(3) . . ?
C55 N3 P4 128.7(3) . . ?
P3 N3 P4 107.1(2) . . ?
N3 P4 C43 109.0(2) . . ?
N3 P4 C49 106.2(2) . . ?
C43 P4 C49 104.5(2) . . ?
N3 P4 Cu1 89.08(12) . . ?
C43 P4 Cu1 122.06(15) . . ?
C49 P4 Cu1 123.0(2) . . ?
C36 C31 C32 119.2(5) . . ?
C36 C31 P3 121.8(5) . . ?
C32 C31 P3 118.4(5) . . ?
C31 C32 C33 118.9(8) . . ?
C34 C33 C32 122.3(12) . . ?
C35 C34 C33 118.0(10) . . ?
C34 C35 C36 123.5(12) . . ?
C31 C36 C35 118.2(8) . . ?
C38 C37 C42 119.1(5) . . ?
C38 C37 P3 117.5(4) . . ?
C42 C37 P3 123.3(5) . . ?
C37 C38 C39 120.3(6) . . ?
C40 C39 C38 118.5(9) . . ?
C39 C40 C41 121.5(9) . . ?
C40 C41 C42 120.3(10) . . ?
C41 C42 C37 120.2(8) . . ?
C48 C43 C44 117.9(4) . . ?
C48 C43 P4 116.1(3) . . ?
C44 C43 P4 126.0(4) . . ?
C45 C44 C43 121.0(5) . . ?
C46 C45 C44 119.6(6) . . ?
C47 C46 C45 120.2(5) . . ?
C46 C47 C48 120.4(5) . . ?
C47 C48 C43 120.9(5) . . ?
C50 C49 C54 115.8(5) . . ?
C50 C49 P4 127.8(4) . . ?
C54 C49 P4 116.2(4) . . ?
C49 C50 C51 122.4(6) . . ?
C52 C51 C50 121.3(6) . . ?
C51 C52 C53 118.8(6) . . ?
C52 C53 C54 119.5(7) . . ?
C49 C54 C53 121.8(6) . . ?
C56 C55 C60 120.1(5) . . ?
C56 C55 N3 120.3(4) . . ?
C60 C55 N3 119.6(5) . . ?
O56 C56 C55 116.6(4) . . ?
O56 C56 C57 124.5(6) . . ?
C55 C56 C57 118.9(6) . . ?
C58 C57 C56 120.3(7) . . ?
C57 C58 C59 121.7(6) . . ?
C58 C59 C60 119.8(6) . . ?
C55 C60 C59 119.2(6) . . ?
C56 O56 C561 119.1(5) . . ?
F6 P5 F1 93.5(4) . . ?
F6 P5 F3 179.6(4) . . ?
F1 P5 F3 86.2(3) . . ?
F6 P5 F5 89.6(4) . . ?
F1 P5 F5 176.5(4) . . ?
F3 P5 F5 90.7(4) . . ?
F6 P5 F4 91.3(3) . . ?
F1 P5 F4 90.3(3) . . ?
F3 P5 F4 88.9(3) . . ?
F5 P5 F4 91.1(3) . . ?
F6 P5 F2 91.0(3) . . ?
F1 P5 F2 89.2(2) . . ?
F3 P5 F2 88.9(3) . . ?
F5 P5 F2 89.3(2) . . ?
F4 P5 F2 177.7(3) . . ?

loop_
_geom_bond_atom_site_label_1
_geom_bond_atom_site_label_2
_geom_bond_distance
_geom_bond_site_symmetry_2
_geom_bond_publ_flag
Cu1 P3 2.2944(12) . ?
Cu1 P1 2.3010(12) . ?
Cu1 P2 2.3268(12) . ?
Cu1 P4 2.3330(12) . ?
P1 N1 1.719(3) . ?
P1 C7 1.817(4) . ?
P1 C1 1.823(4) . ?
N1 C25 1.451(5) . ?
N1 P2 1.717(3) . ?
P2 C19 1.817(5) . ?
P2 C13 1.818(5) . ?
C1 C2 1.379(6) . ?
C1 C6 1.383(6) . ?
C2 C3 1.395(7) . ?
C3 C4 1.370(8) . ?
C4 C5 1.341(7) . ?
C5 C6 1.384(6) . ?
C7 C12 1.370(6) . ?
C7 C8 1.385(6) . ?
C8 C9 1.381(7) . ?
C9 C10 1.378(8) . ?
C10 C11 1.366(8) . ?
C11 C12 1.395(7) . ?
C13 C14 1.376(7) . ?
C13 C18 1.386(6) . ?
C14 C15 1.380(7) . ?
C15 C16 1.348(9) . ?
C16 C17 1.351(9) . ?
C17 C18 1.395(9) . ?
C19 C24 1.383(7) . ?
C19 C20 1.387(6) . ?
C20 C21 1.389(8) . ?
C21 C22 1.367(10) . ?
C22 C23 1.348(10) . ?
C23 C24 1.388(8) . ?
C25 C30 1.388(6) . ?
C25 C26 1.389(6) . ?
C26 O26 1.356(5) . ?
C26 C27 1.401(7) . ?
C27 C28 1.362(8) . ?
C28 C29 1.376(8) . ?
C29 C30 1.382(6) . ?
O26 C261 1.447(6) . ?
P3 N3 1.705(3) . ?
P3 C37 1.808(5) . ?
P3 C31 1.821(5) . ?
N3 C55 1.439(5) . ?
N3 P4 1.720(3) . ?
P4 C43 1.823(4) . ?
P4 C49 1.823(5) . ?
C31 C36 1.375(8) . ?
C31 C32 1.381(8) . ?
C32 C33 1.391(10) . ?
C33 C34 1.35(2) . ?
C34 C35 1.32(2) . ?
C35 C36 1.403(10) . ?
C37 C38 1.386(7) . ?
C37 C42 1.390(7) . ?
C38 C39 1.400(8) . ?
C39 C40 1.373(13) . ?
C40 C41 1.363(13) . ?
C41 C42 1.368(10) . ?
C43 C48 1.382(6) . ?
C43 C44 1.379(6) . ?
C44 C45 1.379(7) . ?
C45 C46 1.370(8) . ?
C46 C47 1.352(8) . ?
C47 C48 1.372(7) . ?
C49 C50 1.355(7) . ?
C49 C54 1.371(7) . ?
C50 C51 1.383(8) . ?
C51 C52 1.326(8) . ?
C52 C53 1.363(9) . ?
C53 C54 1.407(8) . ?
C55 C56 1.381(7) . ?
C55 C60 1.391(6) . ?
C56 O56 1.346(6) . ?
C56 C57 1.410(8) . ?
C57 C58 1.337(9) . ?
C58 C59 1.364(9) . ?
C59 C60 1.396(8) . ?
O56 C561 1.426(7) . ?
P5 F6 1.495(5) . ?
P5 F1 1.543(4) . ?
P5 F3 1.548(5) . ?
P5 F5 1.548(5) . ?
P5 F4 1.555(4) . ?
P5 F2 1.580(4) . ?

loop_
_geom_torsion_atom_site_label_1
_geom_torsion_atom_site_label_2
_geom_torsion_atom_site_label_3
_geom_torsion_atom_site_label_4
_geom_torsion
_geom_torsion_site_symmetry_1
_geom_torsion_site_symmetry_2
_geom_torsion_site_symmetry_3
_geom_torsion_site_symmetry_4
_geom_torsion_publ_flag
P3 Cu1 P1 N1 -133.33(12) . . . . ?
P2 Cu1 P1 N1 -4.04(11) . . . . ?
P4 Cu1 P1 N1 119.87(12) . . . . ?
P3 Cu1 P1 C7 -23.4(2) . . . . ?
P2 Cu1 P1 C7 105.8(2) . . . . ?
P4 Cu1 P1 C7 -130.2(2) . . . . ?
P3 Cu1 P1 C1 115.5(2) . . . . ?
P2 Cu1 P1 C1 -115.2(2) . . . . ?
P4 Cu1 P1 C1 8.7(2) . . . . ?
C7 P1 N1 C25 42.8(4) . . . . ?
C1 P1 N1 C25 -67.3(4) . . . . ?
Cu1 P1 N1 C25 169.1(3) . . . . ?
C7 P1 N1 P2 -120.8(2) . . . . ?
C1 P1 N1 P2 129.1(2) . . . . ?
Cu1 P1 N1 P2 5.5(2) . . . . ?
C25 N1 P2 C19 -41.6(4) . . . . ?
P1 N1 P2 C19 121.7(2) . . . . ?
C25 N1 P2 C13 67.0(4) . . . . ?
P1 N1 P2 C13 -129.7(2) . . . . ?
C25 N1 P2 Cu1 -168.7(3) . . . . ?
P1 N1 P2 Cu1 -5.4(2) . . . . ?
P3 Cu1 P2 N1 135.44(12) . . . . ?
P1 Cu1 P2 N1 4.04(12) . . . . ?
P4 Cu1 P2 N1 -126.34(12) . . . . ?
P3 Cu1 P2 C19 22.1(2) . . . . ?
P1 Cu1 P2 C19 -109.3(2) . . . . ?
P4 Cu1 P2 C19 120.3(2) . . . . ?
P3 Cu1 P2 C13 -114.3(2) . . . . ?
P1 Cu1 P2 C13 114.3(2) . . . . ?
P4 Cu1 P2 C13 -16.1(2) . . . . ?
N1 P1 C1 C2 156.7(4) . . . . ?
C7 P1 C1 C2 44.7(4) . . . . ?
Cu1 P1 C1 C2 -101.6(4) . . . . ?
N1 P1 C1 C6 -31.9(4) . . . . ?
C7 P1 C1 C6 -143.9(4) . . . . ?
Cu1 P1 C1 C6 69.8(4) . . . . ?
C6 C1 C2 C3 2.1(7) . . . . ?
P1 C1 C2 C3 173.9(4) . . . . ?
C1 C2 C3 C4 0.2(9) . . . . ?
C2 C3 C4 C5 -1.2(9) . . . . ?
C3 C4 C5 C6 -0.1(9) . . . . ?
C4 C5 C6 C1 2.5(8) . . . . ?
C2 C1 C6 C5 -3.4(7) . . . . ?
P1 C1 C6 C5 -175.0(4) . . . . ?
N1 P1 C7 C12 98.7(4) . . . . ?
C1 P1 C7 C12 -148.1(4) . . . . ?
Cu1 P1 C7 C12 -3.1(5) . . . . ?
N1 P1 C7 C8 -77.5(4) . . . . ?
C1 P1 C7 C8 35.8(4) . . . . ?
Cu1 P1 C7 C8 -179.2(3) . . . . ?
C12 C7 C8 C9 -0.6(7) . . . . ?
P1 C7 C8 C9 175.6(4) . . . . ?
C7 C8 C9 C10 1.6(9) . . . . ?
C8 C9 C10 C11 -1.3(10) . . . . ?
C9 C10 C11 C12 -0.1(10) . . . . ?
C8 C7 C12 C11 -0.9(8) . . . . ?
P1 C7 C12 C11 -177.1(4) . . . . ?
C10 C11 C12 C7 1.2(9) . . . . ?
N1 P2 C13 C14 30.5(5) . . . . ?
C19 P2 C13 C14 144.9(5) . . . . ?
Cu1 P2 C13 C14 -70.2(5) . . . . ?
N1 P2 C13 C18 -157.9(4) . . . . ?
C19 P2 C13 C18 -43.5(5) . . . . ?
Cu1 P2 C13 C18 101.4(4) . . . . ?
C18 C13 C14 C15 1.5(9) . . . . ?
P2 C13 C14 C15 173.4(5) . . . . ?
C13 C14 C15 C16 -2.6(12) . . . . ?
C14 C15 C16 C17 1.8(14) . . . . ?
C15 C16 C17 C18 -0.1(14) . . . . ?
C14 C13 C18 C17 0.2(9) . . . . ?
P2 C13 C18 C17 -171.9(5) . . . . ?
C16 C17 C18 C13 -0.9(12) . . . . ?
N1 P2 C19 C24 -113.1(4) . . . . ?
C13 P2 C19 C24 134.1(4) . . . . ?
Cu1 P2 C19 C24 -9.7(5) . . . . ?
N1 P2 C19 C20 67.8(5) . . . . ?
C13 P2 C19 C20 -45.1(5) . . . . ?
Cu1 P2 C19 C20 171.1(4) . . . . ?
C24 C19 C20 C21 2.2(8) . . . . ?
P2 C19 C20 C21 -178.6(5) . . . . ?
C19 C20 C21 C22 -2.4(11) . . . . ?
C20 C21 C22 C23 1.2(13) . . . . ?
C21 C22 C23 C24 0.2(14) . . . . ?
C20 C19 C24 C23 -0.9(9) . . . . ?
P2 C19 C24 C23 179.9(5) . . . . ?
C22 C23 C24 C19 -0.3(12) . . . . ?
P2 N1 C25 C30 -104.7(4) . . . . ?
P1 N1 C25 C30 94.9(4) . . . . ?
P2 N1 C25 C26 76.5(5) . . . . ?
P1 N1 C25 C26 -84.0(4) . . . . ?
C30 C25 C26 O26 -178.3(4) . . . . ?
N1 C25 C26 O26 0.5(6) . . . . ?
C30 C25 C26 C27 2.1(7) . . . . ?
N1 C25 C26 C27 -179.0(4) . . . . ?
O26 C26 C27 C28 177.9(5) . . . . ?
C25 C26 C27 C28 -2.6(7) . . . . ?
C26 C27 C28 C29 1.0(8) . . . . ?
C27 C28 C29 C30 1.1(8) . . . . ?
C28 C29 C30 C25 -1.5(7) . . . . ?
C26 C25 C30 C29 -0.1(7) . . . . ?
N1 C25 C30 C29 -179.0(4) . . . . ?
C27 C26 O26 C261 0.3(7) . . . . ?
C25 C26 O26 C261 -179.2(5) . . . . ?
P1 Cu1 P3 N3 -133.53(13) . . . . ?
P2 Cu1 P3 N3 121.94(13) . . . . ?
P4 Cu1 P3 N3 -1.41(12) . . . . ?
P1 Cu1 P3 C37 -21.8(2) . . . . ?
P2 Cu1 P3 C37 -126.3(2) . . . . ?
P4 Cu1 P3 C37 110.4(2) . . . . ?
P1 Cu1 P3 C31 118.2(2) . . . . ?
P2 Cu1 P3 C31 13.6(2) . . . . ?
P4 Cu1 P3 C31 -109.7(2) . . . . ?
C37 P3 N3 C55 49.9(4) . . . . ?
C31 P3 N3 C55 -62.5(4) . . . . ?
Cu1 P3 N3 C55 178.5(4) . . . . ?
C37 P3 N3 P4 -126.7(2) . . . . ?
C31 P3 N3 P4 120.9(2) . . . . ?
Cu1 P3 N3 P4 1.9(2) . . . . ?
C55 N3 P4 C43 -54.5(4) . . . . ?
P3 N3 P4 C43 121.9(2) . . . . ?
C55 N3 P4 C49 57.5(4) . . . . ?
P3 N3 P4 C49 -126.1(2) . . . . ?
C55 N3 P4 Cu1 -178.3(4) . . . . ?
P3 N3 P4 Cu1 -1.9(2) . . . . ?
P3 Cu1 P4 N3 1.39(12) . . . . ?
P1 Cu1 P4 N3 133.47(13) . . . . ?
P2 Cu1 P4 N3 -126.25(13) . . . . ?
P3 Cu1 P4 C43 -110.6(2) . . . . ?
P1 Cu1 P4 C43 21.5(2) . . . . ?
P2 Cu1 P4 C43 121.8(2) . . . . ?
P3 Cu1 P4 C49 110.2(2) . . . . ?
P1 Cu1 P4 C49 -117.8(2) . . . . ?
P2 Cu1 P4 C49 -17.5(2) . . . . ?
N3 P3 C31 C36 140.9(4) . . . . ?
C37 P3 C31 C36 27.7(5) . . . . ?
Cu1 P3 C31 C36 -119.7(4) . . . . ?
N3 P3 C31 C32 -48.6(5) . . . . ?
C37 P3 C31 C32 -161.9(4) . . . . ?
Cu1 P3 C31 C32 50.7(5) . . . . ?
C36 C31 C32 C33 -0.9(9) . . . . ?
P3 C31 C32 C33 -171.6(5) . . . . ?
C31 C32 C33 C34 1.5(13) . . . . ?
C32 C33 C34 C35 -1.1(19) . . . . ?
C33 C34 C35 C36 0.0(21) . . . . ?
C32 C31 C36 C35 0.0(9) . . . . ?
P3 C31 C36 C35 170.3(6) . . . . ?
C34 C35 C36 C31 0.5(15) . . . . ?
N3 P3 C37 C38 105.8(4) . . . . ?
C31 P3 C37 C38 -141.8(4) . . . . ?
Cu1 P3 C37 C38 1.8(5) . . . . ?
N3 P3 C37 C42 -72.4(4) . . . . ?
C31 P3 C37 C42 40.1(5) . . . . ?
Cu1 P3 C37 C42 -176.3(3) . . . . ?
C42 C37 C38 C39 -3.7(8) . . . . ?
P3 C37 C38 C39 178.1(4) . . . . ?
C37 C38 C39 C40 2.9(10) . . . . ?
C38 C39 C40 C41 -0.7(14) . . . . ?
C39 C40 C41 C42 -0.7(17) . . . . ?
C40 C41 C42 C37 -0.1(13) . . . . ?
C38 C37 C42 C41 2.3(9) . . . . ?
P3 C37 C42 C41 -179.6(6) . . . . ?
N3 P4 C43 C48 -127.7(3) . . . . ?
C49 P4 C43 C48 119.1(4) . . . . ?
Cu1 P4 C43 C48 -26.5(4) . . . . ?
N3 P4 C43 C44 53.0(5) . . . . ?
C49 P4 C43 C44 -60.2(5) . . . . ?
Cu1 P4 C43 C44 154.2(4) . . . . ?
C48 C43 C44 C45 2.1(8) . . . . ?
P4 C43 C44 C45 -178.7(4) . . . . ?
C43 C44 C45 C46 -1.4(9) . . . . ?
C44 C45 C46 C47 -0.7(10) . . . . ?
C45 C46 C47 C48 2.0(9) . . . . ?
C46 C47 C48 C43 -1.3(8) . . . . ?
C44 C43 C48 C47 -0.8(7) . . . . ?
P4 C43 C48 C47 179.9(4) . . . . ?
N3 P4 C49 C50 -61.3(5) . . . . ?
C43 P4 C49 C50 53.8(5) . . . . ?
Cu1 P4 C49 C50 -161.0(4) . . . . ?
N3 P4 C49 C54 124.5(4) . . . . ?
C43 P4 C49 C54 -120.4(4) . . . . ?
Cu1 P4 C49 C54 24.8(5) . . . . ?
C54 C49 C50 C51 -7.4(9) . . . . ?
P4 C49 C50 C51 178.4(5) . . . . ?
C49 C50 C51 C52 5.5(11) . . . . ?
C50 C51 C52 C53 0.4(12) . . . . ?
C51 C52 C53 C54 -3.7(12) . . . . ?
C50 C49 C54 C53 4.0(9) . . . . ?
P4 C49 C54 C53 178.9(5) . . . . ?
C52 C53 C54 C49 1.4(11) . . . . ?
P3 N3 C55 C56 -88.3(5) . . . . ?
P4 N3 C55 C56 87.5(5) . . . . ?
P3 N3 C55 C60 89.9(5) . . . . ?
P4 N3 C55 C60 -94.3(5) . . . . ?
C60 C55 C56 O56 -177.2(4) . . . . ?
N3 C55 C56 O56 1.0(7) . . . . ?
C60 C55 C56 C57 2.2(7) . . . . ?
N3 C55 C56 C57 -179.6(5) . . . . ?
O56 C56 C57 C58 176.9(6) . . . . ?
C55 C56 C57 C58 -2.5(9) . . . . ?
C56 C57 C58 C59 1.0(12) . . . . ?
C57 C58 C59 C60 0.8(12) . . . . ?
C56 C55 C60 C59 -0.5(8) . . . . ?
N3 C55 C60 C59 -178.7(5) . . . . ?
C58 C59 C60 C55 -1.0(10) . . . . ?
C55 C56 O56 C561 179.6(6) . . . . ?
C57 C56 O56 C561 0.3(9) . . . . ?
